data_2203438
loop_
_publ_author_name
'Keene, Tony D.'
'Hursthouse, Michael B.'
'Price, Daniel J.'

_publ_section_title
;
 1,4-Diazoniabicyclo[2.2.2]octane
 aquabis(oxalato-\k^2^<i>O</i>,<i>O</i>')copper(II) dihydrate
;
_journal_issue 4
_journal_name_full 'Acta Crystallographica Section E'
_journal_page_first m378
_journal_page_last m380
_journal_paper_doi 10.1107/S1600536804005033
_journal_volume 60
_journal_year 2004
_chemical_formula_iupac '(C6 H14 N2) [Cu (C2 O4)2 (H2 O)] , 2H2 O'
_chemical_formula_moiety 'C6 H14 N2 2+ , C4 H2 Cu O9 2- , 2H2 O'
_chemical_formula_sum 'C10 H20 Cu N2 O11'
_chemical_formula_weight 407.82
_space_group_IT_number 2
_symmetry_cell_setting triclinic
_symmetry_space_group_name_Hall '-P 1'
_symmetry_space_group_name_H-M 'P -1'
_audit_creation_method 'WinGX routine CIF_UPDATE'
_cell_angle_alpha 62.150(4)
_cell_angle_beta 81.987(4)
_cell_angle_gamma 87.868(3)
_cell_formula_units_Z 2
_cell_length_a 9.3847(7)
_cell_length_b 9.4884(6)
_cell_length_c 9.6936(5)
_cell_measurement_reflns_used 9717
_cell_measurement_temperature 167(2)
_cell_measurement_theta_max 27.48
_cell_measurement_theta_min 2.91
_cell_volume 755.36(9)
_computing_cell_refinement 'DENZO and COLLECT (Nonius, 1998)'
_computing_data_collection 'DENZO (Otwinowski & Minor, 1997)'
_computing_data_reduction 'DENZO and COLLECT'
_computing_molecular_graphics 'DIAMOND (Brandenburg, 1999)'
_computing_structure_refinement 'SHELXL97 (Sheldrick, 1997) in WINGX'
_computing_structure_solution 'SIR92 (Altomare et al., 1993) in WinGX (Farrugia, 1999)'
_diffrn_measured_fraction_theta_full 0.987
_diffrn_measured_fraction_theta_max 0.987
_diffrn_measurement_device_type 'Nonius KappaCCD areadetector'
_diffrn_measurement_method '\f and \w scans to fill Ewald sphere'
_diffrn_radiation_type MoK\a
_diffrn_radiation_wavelength 0.71073
_diffrn_reflns_av_R_equivalents 0.0599
_diffrn_reflns_limit_h_max 12
_diffrn_reflns_limit_h_min -10
_diffrn_reflns_limit_k_max 12
_diffrn_reflns_limit_k_min -12
_diffrn_reflns_limit_l_max 12
_diffrn_reflns_limit_l_min -11
_diffrn_reflns_number 7866
_diffrn_reflns_theta_full 27.62
_diffrn_reflns_theta_max 27.62
_diffrn_reflns_theta_min 3.02
_exptl_absorpt_coefficient_mu 1.51
_exptl_absorpt_correction_T_max 0.886
_exptl_absorpt_correction_T_min 0.696
_exptl_absorpt_correction_type multi-scan
_exptl_absorpt_process_details '(SORTAV; Blessing, 1997)'
_exptl_crystal_colour blue
_exptl_crystal_density_diffrn 1.793
_exptl_crystal_density_meas ?
_exptl_crystal_density_method .
_exptl_crystal_description block
_exptl_crystal_F_000 422
_exptl_crystal_size_max 0.42
_exptl_crystal_size_mid 0.12
_exptl_crystal_size_min 0.08
_refine_diff_density_max 0.526
_refine_diff_density_min -0.705
_refine_ls_extinction_method none
_refine_ls_goodness_of_fit_ref 1.051
_refine_ls_hydrogen_treatment mixed
_refine_ls_matrix_type full
_refine_ls_number_parameters 241
_refine_ls_number_reflns 3465
_refine_ls_number_restraints 9
_refine_ls_restrained_S_all 1.05
_refine_ls_R_factor_gt 0.04
_refine_ls_shift/su_max 0
_refine_ls_structure_factor_coef Fsqd
_refine_ls_weighting_details 'calc w = 1/[\s^2^(Fo^2^)+(0.0396P)^2^+0.8532P] where P=(Fo^2^+2Fc^2^)/3'
_refine_ls_weighting_scheme calc
_refine_ls_wR_factor_ref 0.1033
_reflns_number_gt 3018
_reflns_number_total 3465
_reflns_threshold_expression I>2\s(I)
_cod_data_source_file hb6023.cif
_cod_data_source_block I
_cod_depositor_comments
;
The following automatic conversions were performed:
'_symmetry_cell_setting' value 'Triclinic' changed to 'triclinic'
according to '/home/saulius/struct/CIF-dictionaries/cif_core.dic'
dictionary named 'cif_core.dic' version 2.4.1 from 2010-06-29.

Automatic conversion script
Id: cif_fix_enum 1527 2010-12-29 10:47:43Z saulius 

The following automatic conversions were performed:

'_chemical_melting_point' value 'N/A' was changed to '?' - the value
is undefined or not given.

Automatic conversion script
Id: cif_fix_values 1646 2011-03-28 12:23:43Z adriana 

The following automatic conversions were performed:

'_chemical_melting_point' value 'N/A' was changed to '?' - the value
is undefined or not given.

'_symmetry_cell_setting' value
'Triclinic' changed to 'triclinic' according to
/home/saulius/struct/CIF-dictionaries/cif_core.dic dictionary named
'cif_core.dic' version 2.4.1 from 2010-06-29.

Automatic conversion script
Id: cif_fix_values 1715 2011-07-08 13:25:40Z adriana 
;
_cod_original_formula_sum 'C10 H20 Cu1 N2 O11'
_cod_database_code 2203438
_cod_database_fobs_code 2203438

loop_
_symmetry_equiv_pos_as_xyz
'x, y, z'
'-x, -y, -z'

loop_
_atom_site_label
_atom_site_fract_x
_atom_site_fract_y
_atom_site_fract_z
_atom_site_U_iso_or_equiv
_atom_site_adp_type
_atom_site_calc_flag
_atom_site_refinement_flags
_atom_site_occupancy
_atom_site_type_symbol
Cu1 0.15412(3) 0.65517(4) 0.42178(3) 0.01844(11) Uani d . 1 Cu
O1W 0.3493(2) 0.7610(2) 0.2200(2) 0.0272(4) Uani d D 1 O
O8 0.2783(2) 0.4889(2) 0.5517(2) 0.0194(4) Uani d . 1 O
O2W 0.6147(2) 0.8080(3) 0.4064(2) 0.0287(5) Uani d D 1 O
O5 0.3221(2) 0.7258(2) 0.7332(2) 0.0255(4) Uani d . 1 O
O3 0.0787(2) 0.5310(2) 0.3337(2) 0.0214(4) Uani d . 1 O
O6 0.1949(2) 0.7605(2) 0.5422(2) 0.0200(4) Uani d . 1 O
O7 0.4125(2) 0.4410(2) 0.7398(2) 0.0229(4) Uani d . 1 O
O4 -0.0491(2) 0.5699(2) 0.1426(2) 0.0228(4) Uani d . 1 O
O1 0.0246(2) 0.8192(2) 0.3001(2) 0.0218(4) Uani d . 1 O
O3W 0.2755(3) 0.8810(4) 0.9159(3) 0.0501(7) Uani d D 1 O
N1 0.6965(2) 0.8110(3) 0.6610(2) 0.0200(5) Uani d . 1 N
H1 0.66 0.8363 0.5704 0.024 Uiso calc R 1 H
O2 -0.1199(2) 0.8612(2) 0.1207(2) 0.0282(4) Uani d . 1 O
N2 0.7966(2) 0.7424(3) 0.9072(3) 0.0211(5) Uani d . 1 N
H2 0.8332 0.7169 0.9979 0.025 Uiso calc R 1 H
C4 0.9168(3) 0.8005(4) 0.7740(3) 0.0284(6) Uani d . 1 C
H4A 0.986 0.7174 0.7911 0.034 Uiso calc R 1 H
H4B 0.9656 0.8923 0.7672 0.034 Uiso calc R 1 H
C2 0.6907(4) 0.8692(4) 0.8822(3) 0.0331(7) Uani d . 1 C
H2A 0.7377 0.9635 0.8722 0.04 Uiso calc R 1 H
H2B 0.6151 0.8328 0.9717 0.04 Uiso calc R 1 H
C5 0.6648(3) 0.6382(3) 0.7716(3) 0.0232(6) Uani d . 1 C
H5A 0.7069 0.574 0.7235 0.028 Uiso calc R 1 H
H5B 0.5616 0.617 0.7957 0.028 Uiso calc R 1 H
C1 0.6263(3) 0.9093(3) 0.7327(3) 0.0221(5) Uani d . 1 C
H1A 0.5233 0.8865 0.7577 0.027 Uiso calc R 1 H
H1B 0.6425 1.0218 0.6591 0.027 Uiso calc R 1 H
C6 0.7282(3) 0.5964(3) 0.9210(3) 0.0258(6) Uani d . 1 C
H6A 0.653 0.5542 1.0108 0.031 Uiso calc R 1 H
H6B 0.7995 0.5154 0.9369 0.031 Uiso calc R 1 H
C3 0.8556(3) 0.8458(3) 0.6226(3) 0.0258(6) Uani d . 1 C
H3A 0.8749 0.9583 0.551 0.031 Uiso calc R 1 H
H3B 0.9005 0.7851 0.5718 0.031 Uiso calc R 1 H
C8 -0.0006(3) 0.6126(3) 0.2280(3) 0.0185(5) Uani d . 1 C
C9 0.2796(3) 0.6833(3) 0.6437(3) 0.0182(5) Uani d . 1 C
C10 0.3301(3) 0.5234(3) 0.6479(3) 0.0166(5) Uani d . 1 C
C7 -0.0364(3) 0.7803(3) 0.2126(3) 0.0194(5) Uani d . 1 C
H21 0.646(3) 0.7160(17) 0.419(3) 0.028(9) Uiso d D 1 H
H22 0.646(4) 0.878(3) 0.310(2) 0.046(11) Uiso d D 1 H
H31 0.262(4) 0.826(4) 0.867(4) 0.047(11) Uiso d D 1 H
H11 0.427(2) 0.706(4) 0.238(3) 0.032(9) Uiso d D 1 H
H12 0.337(3) 0.788(4) 0.1230(19) 0.045(11) Uiso d D 1 H
H32 0.210(3) 0.953(3) 0.893(4) 0.053(12) Uiso d D 1 H

loop_
_atom_site_aniso_label
_atom_site_aniso_U_11
_atom_site_aniso_U_22
_atom_site_aniso_U_33
_atom_site_aniso_U_12
_atom_site_aniso_U_13
_atom_site_aniso_U_23
Cu1 0.02148(18) 0.01728(18) 0.02011(18) 0.00559(12) -0.00930(12) -0.01031(13)
O1W 0.0246(10) 0.0295(11) 0.0250(10) 0.0103(8) -0.0053(8) -0.0109(9)
O8 0.0223(9) 0.0186(9) 0.0208(9) 0.0055(7) -0.0095(7) -0.0107(7)
O2W 0.0382(12) 0.0284(11) 0.0253(11) 0.0103(9) -0.0119(9) -0.0160(9)
O5 0.0277(10) 0.0270(10) 0.0310(10) 0.0070(8) -0.0129(8) -0.0194(9)
O3 0.0256(10) 0.0193(9) 0.0239(9) 0.0066(7) -0.0123(8) -0.0120(8)
O6 0.0226(9) 0.0177(9) 0.0226(9) 0.0053(7) -0.0109(7) -0.0100(7)
O7 0.0224(9) 0.0251(10) 0.0241(9) 0.0087(8) -0.0112(7) -0.0123(8)
O4 0.0267(10) 0.0228(10) 0.0246(10) 0.0050(8) -0.0125(8) -0.0139(8)
O1 0.0265(10) 0.0185(9) 0.0230(9) 0.0054(7) -0.0099(8) -0.0104(8)
O3W 0.0565(16) 0.0730(19) 0.0554(15) 0.0433(14) -0.0380(13) -0.0535(15)
N1 0.0218(11) 0.0226(11) 0.0178(10) 0.0046(9) -0.0082(8) -0.0101(9)
O2 0.0349(11) 0.0229(10) 0.0307(10) 0.0104(8) -0.0189(9) -0.0125(9)
N2 0.0238(11) 0.0230(12) 0.0185(10) 0.0026(9) -0.0079(9) -0.0102(9)
C4 0.0186(13) 0.0318(16) 0.0323(15) -0.0037(11) -0.0058(11) -0.0120(13)
C2 0.0452(18) 0.0332(16) 0.0283(15) 0.0185(14) -0.0124(13) -0.0198(13)
C5 0.0223(13) 0.0196(13) 0.0314(14) 0.0029(10) -0.0088(11) -0.0138(11)
C1 0.0209(13) 0.0211(13) 0.0255(13) 0.0040(10) -0.0066(10) -0.0112(11)
C6 0.0308(15) 0.0192(13) 0.0239(13) -0.0034(11) -0.0055(11) -0.0064(11)
C3 0.0214(13) 0.0281(15) 0.0239(13) 0.0010(11) 0.0011(10) -0.0099(11)
C8 0.0173(12) 0.0187(12) 0.0188(12) 0.0017(9) -0.0036(9) -0.0080(10)
C9 0.0199(12) 0.0172(12) 0.0199(12) 0.0013(9) -0.0036(9) -0.0103(10)
C10 0.0152(11) 0.0183(12) 0.0164(11) 0.0019(9) -0.0026(9) -0.0082(10)
C7 0.0189(12) 0.0188(13) 0.0202(12) 0.0026(9) -0.0037(10) -0.0088(10)

loop_
_atom_type_symbol
_atom_type_description
_atom_type_scat_dispersion_real
_atom_type_scat_dispersion_imag
_atom_type_scat_source
C C 0.0033 0.0016 'International Tables Vol C Tables 4.2.6.8 and 6.1.1.4'
H H 0 0 'International Tables Vol C Tables 4.2.6.8 and 6.1.1.4'
N N 0.0061 0.0033 'International Tables Vol C Tables 4.2.6.8 and 6.1.1.4'
O O 0.0106 0.006 'International Tables Vol C Tables 4.2.6.8 and 6.1.1.4'
Cu Cu 0.3201 1.2651 'International Tables Vol C Tables 4.2.6.8 and 6.1.1.4'

loop_
_geom_angle_atom_site_label_1
_geom_angle_atom_site_label_2
_geom_angle_atom_site_label_3
_geom_angle
_geom_angle_publ_flag
O6 Cu1 O3 168.20(8) ?
O6 Cu1 O1 94.13(7) n
O3 Cu1 O1 84.94(8) n
O6 Cu1 O8 84.77(7) n
O3 Cu1 O8 95.69(7) n
O1 Cu1 O8 177.59(7) ?
O6 Cu1 O1W 98.46(8) n
O3 Cu1 O1W 93.33(8) n
O1 Cu1 O1W 93.02(7) n
O8 Cu1 O1W 89.27(7) n
Cu1 O1W H11 115(2) ?
Cu1 O1W H12 120(2) ?
H11 O1W H12 106.5(15) ?
C10 O8 Cu1 112.33(16) ?
H21 O2W H22 107.0(15) ?
C8 O3 Cu1 112.38(16) ?
C9 O6 Cu1 113.35(16) ?
C7 O1 Cu1 111.87(17) ?
H31 O3W H32 106.9(15) ?
C1 N1 C5 109.7(2) ?
C1 N1 C3 110.1(2) ?
C5 N1 C3 110.7(2) ?
C1 N1 H1 108.7 ?
C5 N1 H1 108.7 ?
C3 N1 H1 108.7 ?
C2 N2 C4 110.2(2) ?
C2 N2 C6 111.3(2) ?
C4 N2 C6 109.0(2) ?
C2 N2 H2 108.7 ?
C4 N2 H2 108.7 ?
C6 N2 H2 108.7 ?
N2 C4 C3 108.8(2) ?
N2 C4 H4A 109.9 ?
C3 C4 H4A 109.9 ?
N2 C4 H4B 109.9 ?
C3 C4 H4B 109.9 ?
H4A C4 H4B 108.3 ?
N2 C2 C1 108.9(2) ?
N2 C2 H2A 109.9 ?
C1 C2 H2A 109.9 ?
N2 C2 H2B 109.9 ?
C1 C2 H2B 109.9 ?
H2A C2 H2B 108.3 ?
N1 C5 C6 108.4(2) ?
N1 C5 H5A 110 ?
C6 C5 H5A 110 ?
N1 C5 H5B 110 ?
C6 C5 H5B 110 ?
H5A C5 H5B 108.4 ?
N1 C1 C2 108.4(2) ?
N1 C1 H1A 110 ?
C2 C1 H1A 110 ?
N1 C1 H1B 110 ?
C2 C1 H1B 110 ?
H1A C1 H1B 108.4 ?
N2 C6 C5 109.2(2) ?
N2 C6 H6A 109.8 ?
C5 C6 H6A 109.8 ?
N2 C6 H6B 109.8 ?
C5 C6 H6B 109.8 ?
H6A C6 H6B 108.3 ?
N1 C3 C4 108.7(2) ?
N1 C3 H3A 110 ?
C4 C3 H3A 110 ?
N1 C3 H3B 110 ?
C4 C3 H3B 110 ?
H3A C3 H3B 108.3 n
O4 C8 O3 126.0(2) n
O4 C8 C7 119.3(2) n
O3 C8 C7 114.7(2) n
O5 C9 O6 125.6(2) n
O5 C9 C10 119.8(2) n
O6 C9 C10 114.5(2) n
O7 C10 O8 125.2(2) n
O7 C10 C9 119.8(2) n
O8 C10 C9 115.0(2) n
O2 C7 O1 126.4(3) n
O2 C7 C8 118.2(2) n
O1 C7 C8 115.4(2) n

loop_
_geom_bond_atom_site_label_1
_geom_bond_atom_site_label_2
_geom_bond_site_symmetry_2
_geom_bond_distance
_geom_bond_publ_flag
Cu1 O6 . 1.9366(18) y
Cu1 O3 . 1.9458(19) y
Cu1 O3 2_566 2.9058(18) y
Cu1 O1 . 1.9584(18) y
Cu1 O8 . 1.9617(17) y
Cu1 O1W . 2.343(2) y
O1W H11 . 0.87(3) ?
O1W H12 . 0.875(10) ?
O8 C10 . 1.278(3) ?
O2W H21 . 0.871(10) ?
O2W H22 . 0.872(10) ?
O5 C9 . 1.228(3) ?
O3 C8 . 1.278(3) ?
O6 C9 . 1.280(3) ?
O7 C10 . 1.225(3) ?
O4 C8 . 1.221(3) ?
O1 C7 . 1.275(3) ?
O3W H31 . 0.88(4) ?
O3W H32 . 0.87(3) ?
N1 C1 . 1.489(3) ?
N1 C5 . 1.493(3) ?
N1 C3 . 1.498(3) ?
N1 H1 . 0.91 ?
O2 C7 . 1.228(3) ?
N2 C2 . 1.484(4) ?
N2 C4 . 1.489(4) ?
N2 C6 . 1.490(3) ?
N2 H2 . 0.91 ?
C4 C3 . 1.515(4) ?
C4 H4A . 0.97 ?
C4 H4B . 0.97 ?
C2 C1 . 1.524(4) ?
C2 H2A . 0.97 ?
C2 H2B . 0.97 ?
C5 C6 . 1.515(4) ?
C5 H5A . 0.97 ?
C5 H5B . 0.97 ?
C1 H1A . 0.97 ?
C1 H1B . 0.97 ?
C6 H6A . 0.97 ?
C6 H6B . 0.97 ?
C3 H3A . 0.97 ?
C3 H3B . 0.97 ?
C8 C7 . 1.555(4) ?
C9 C10 . 1.557(4) ?

loop_
_geom_hbond_atom_site_label_D
_geom_hbond_atom_site_label_H
_geom_hbond_atom_site_label_A
_geom_hbond_site_symmetry_A
_geom_hbond_distance_DH
_geom_hbond_distance_HA
_geom_hbond_distance_DA
_geom_hbond_angle_DHA
N1 H1 O2W . 0.91 1.84 2.698(4) 157
N2 H2 O4 1_656 0.91 1.90 2.690(3) 144
N2 H2 O2 1_656 0.91 2.28 2.978(5) 133
O2W H21 O8 2_666 0.87(2) 1.95(2) 2.819(5) 178(2)
O2W H22 O3W 2_676 0.87(2) 2.36(2) 3.201(4) 163(2)
O3W H31 O5 . 0.88(4) 1.95(4) 2.770(6) 155(4)
O1W H11 O7 2_666 0.87(3) 1.98(3) 2.837(5) 169(3)
O1W H12 O3W 1_554 0.875(18) 1.942(19) 2.800(6) 166.1(16)
O3W H32 O2 2_576 0.87(3) 1.88(3) 2.703(6) 157(3)
